data_7049906
loop_
_publ_author_name
'Kotov, Vitalii Yu'
'Ilyukhin, Andrey B.'
'Buikin, Petr A.'
'Simonenko, Nikolay P.'
'Korlyukov, Alexander A.'
'Smol'yakov, Alexander F.'
'Yorov, Khursand E.'
'Gavrikov, Andrey V.'

_publ_section_title
;
 Unexpected hydrolytic transformation of new type hybrid bromobismuthates
 with methylpyrazinium dications.
;
_journal_issue 22
_journal_name_full 'Dalton transactions (Cambridge, England : 2003)'
_journal_page_first 7602
_journal_page_last 7611
_journal_paper_doi 10.1039/c9dt01019j
_journal_volume 48
_journal_year 2019
_chemical_absolute_configuration ad
_chemical_formula_moiety 'Bi2 I9, 3(C5 H7 N2)'
_chemical_formula_sum 'C15 H21 Bi2 I9 N6'
_chemical_formula_weight 1845.44
_space_group_IT_number 33
_space_group_name_Hall 'P 2c -2n'
_space_group_name_H-M_alt 'P n a 21'
_symmetry_cell_setting orthorhombic
_symmetry_Int_Tables_number 33
_symmetry_space_group_name_Hall 'P 2c -2n'
_symmetry_space_group_name_H-M 'P n a 21'
_atom_sites_solution_hydrogens geom
_audit_conform_dict_location ftp://ftp.iucr.org/pub/cif_core.dic
_audit_conform_dict_name cif_core.dic
_audit_conform_dict_version 2.4.3
_audit_creation_date 2017-11-08T23:14:12-00:00
_audit_creation_method 'WinGX routine CIF_UPDATE'
_audit_update_record
;
2019-04-03 deposited with the CCDC.    2019-04-29 downloaded from the CCDC.
;
_cell_angle_alpha 90
_cell_angle_beta 90
_cell_angle_gamma 90
_cell_formula_units_Z 4
_cell_length_a 28.8902(5)
_cell_length_b 9.5425(2)
_cell_length_c 13.4798(2)
_cell_measurement_reflns_used 12084
_cell_measurement_temperature 150(2)
_cell_measurement_theta_max 31.367
_cell_measurement_theta_min 1.954
_cell_volume 3716.18(12)
_computing_cell_refinement 'CrysAlisPro 1.171.38.41 (Rigaku OD, 2015)'
_computing_data_collection 'CrysAlisPro 1.171.38.41 (Rigaku OD, 2015)'
_computing_data_reduction 'CrysAlisPro 1.171.38.41 (Rigaku OD, 2015)'
_computing_molecular_graphics 'Bruker SHELXTL'
_computing_publication_material 'WinGX publication routines (Farrugia, 2012)'
_computing_structure_refinement 'SHELXL-2016/6 (Sheldrick, 2016)'
_computing_structure_solution 'SHELXT 2014/5 (Sheldrick, 2014)'
_diffrn_ambient_temperature 150(2)
_diffrn_detector 'CCD plate'
_diffrn_measured_fraction_theta_full 0.971
_diffrn_measured_fraction_theta_max 0.78
_diffrn_measurement_device 'abstract diffractometer'
_diffrn_measurement_device_type 'dectris-CrysAlisPro-abstract goniometer imported dectris images'
_diffrn_measurement_method '\w scans'
_diffrn_orient_matrix_type 'CrysAlisPro convention (1999,Acta A55,543-557)'
_diffrn_orient_matrix_UB_11 0.0159765
_diffrn_orient_matrix_UB_12 0.0178681
_diffrn_orient_matrix_UB_13 -0.0343022
_diffrn_orient_matrix_UB_21 -0.0170305
_diffrn_orient_matrix_UB_22 0.0123734
_diffrn_orient_matrix_UB_23 -0.033164
_diffrn_orient_matrix_UB_31 -0.0010829
_diffrn_orient_matrix_UB_32 0.0673447
_diffrn_orient_matrix_UB_33 0.0152068
_diffrn_radiation_monochromator synchrotron
_diffrn_radiation_probe x-ray
_diffrn_radiation_type synchrotron
_diffrn_radiation_wavelength 0.67522
_diffrn_reflns_av_R_equivalents 0.0634
_diffrn_reflns_av_unetI/netI 0.0991
_diffrn_reflns_Laue_measured_fraction_full 0.971
_diffrn_reflns_Laue_measured_fraction_max 0.78
_diffrn_reflns_limit_h_max 44
_diffrn_reflns_limit_h_min -44
_diffrn_reflns_limit_k_max 10
_diffrn_reflns_limit_k_min -10
_diffrn_reflns_limit_l_max 21
_diffrn_reflns_limit_l_min -21
_diffrn_reflns_number 34170
_diffrn_reflns_point_group_measured_fraction_full 0.971
_diffrn_reflns_point_group_measured_fraction_max 0.777
_diffrn_reflns_theta_full 23.899
_diffrn_reflns_theta_max 32.68
_diffrn_reflns_theta_min 1.963
_diffrn_source synchrotron
_exptl_absorpt_coefficient_mu 14.693
_exptl_absorpt_correction_T_max 1
_exptl_absorpt_correction_T_min 0.61732
_exptl_absorpt_correction_type multi-scan
_exptl_absorpt_process_details
;
        CrysAlisPro 1.171.38.41 (Rigaku Oxford Diffraction, 2015)
        Empirical absorption correction using spherical harmonics,
 implemented in SCALE3 ABSPACK scaling algorithm.
;
_exptl_crystal_colour red
_exptl_crystal_density_diffrn 3.298
_exptl_crystal_description block
_exptl_crystal_F_000 3184
_exptl_crystal_size_max 0.03
_exptl_crystal_size_mid 0.01
_exptl_crystal_size_min 0.01
_refine_diff_density_max 1.331
_refine_diff_density_min -2.338
_refine_diff_density_rms 0.265
_refine_ls_abs_structure_details
;
 Flack x determined using 4389 quotients [(I+)-(I-)]/[(I+)+(I-)]
 (Parsons, Flack and Wagner, Acta Cryst. B69 (2013) 249-259).
;
_refine_ls_abs_structure_Flack -0.005(4)
_refine_ls_extinction_method none
_refine_ls_goodness_of_fit_ref 0.988
_refine_ls_hydrogen_treatment constr
_refine_ls_matrix_type full
_refine_ls_number_parameters 292
_refine_ls_number_reflns 12387
_refine_ls_number_restraints 1
_refine_ls_restrained_S_all 0.988
_refine_ls_R_factor_all 0.0467
_refine_ls_R_factor_gt 0.0379
_refine_ls_shift/su_max 0.001
_refine_ls_shift/su_mean 0
_refine_ls_structure_factor_coef Fsqd
_refine_ls_weighting_details 'w=1/[\s^2^(Fo^2^)+(0.0300P)^2^] where P=(Fo^2^+2Fc^2^)/3'
_refine_ls_weighting_scheme calc
_refine_ls_wR_factor_gt 0.0856
_refine_ls_wR_factor_ref 0.0901
_reflns_Friedel_coverage 0.926
_reflns_Friedel_fraction_full 0.972
_reflns_Friedel_fraction_max 0.775
_reflns_number_gt 10718
_reflns_number_total 12387
_reflns_threshold_expression 'I > 2\s(I)'
_cod_data_source_file c9dt01019j2.cif
_cod_data_source_block 11
_cod_depositor_comments 'Adding full bibliography for 7049900--7049908.cif.'
_cod_original_cell_volume 3716.17(12)
_cod_database_code 7049906

loop_
_symmetry_equiv_pos_as_xyz
'x, y, z'
'-x, -y, z+1/2'
'x+1/2, -y+1/2, z'
'-x+1/2, y+1/2, z+1/2'

loop_
_atom_site_label
_atom_site_type_symbol
_atom_site_fract_x
_atom_site_fract_y
_atom_site_fract_z
_atom_site_U_iso_or_equiv
_atom_site_adp_type
_atom_site_occupancy
_atom_site_site_symmetry_order
_atom_site_calc_flag
_atom_site_refinement_flags_posn
_atom_site_refinement_flags_adp
Bi1 Bi 0.31592(2) 0.14067(5) 0.20000(3) 0.02264(9) Uani 1 1 d . .
Bi2 Bi 0.44696(2) 0.20371(5) 0.32345(3) 0.02262(9) Uani 1 1 d . .
I1 I 0.41924(3) 0.15080(9) 0.09377(6) 0.02594(17) Uani 1 1 d . .
I2 I 0.36824(3) -0.02727(9) 0.37148(6) 0.02524(16) Uani 1 1 d . .
I3 I 0.35994(3) 0.41744(9) 0.31674(6) 0.02665(16) Uani 1 1 d . .
I4 I 0.23590(3) 0.14344(10) 0.33080(7) 0.03196(19) Uani 1 1 d . .
I5 I 0.29408(3) -0.11940(12) 0.09506(9) 0.0400(2) Uani 1 1 d . .
I6 I 0.27346(4) 0.31635(12) 0.04283(7) 0.0395(2) Uani 1 1 d . .
I7 I 0.46238(3) 0.25770(10) 0.53595(6) 0.02849(17) Uani 1 1 d . .
I8 I 0.50950(3) 0.42811(10) 0.25167(6) 0.02857(17) Uani 1 1 d . .
I9 I 0.51719(3) -0.02163(9) 0.32175(7) 0.03051(17) Uani 1 1 d . .
N1 N 0.7006(5) 0.8456(14) 0.2201(10) 0.039(3) Uani 1 1 d . .
N2 N 0.6557(4) 0.6452(12) 0.1164(9) 0.031(3) Uani 1 1 d . .
N3 N 0.5697(4) 1.2760(12) 0.0323(8) 0.029(2) Uani 1 1 d . .
N4 N 0.6351(5) 1.1540(15) 0.1530(9) 0.039(3) Uani 1 1 d . .
N5 N 0.5900(4) 0.3149(11) 0.5707(7) 0.022(2) Uani 1 1 d . .
N6 N 0.6166(4) 0.4167(13) 0.3880(9) 0.033(3) Uani 1 1 d . .
C1 C 0.6834(7) 0.740(2) 0.2698(11) 0.049(4) Uani 1 1 d . .
H1A H 0.687334 0.731741 0.339539 0.058 Uiso 1 1 calc R U
C2 C 0.6590(5) 0.6400(17) 0.2160(12) 0.041(4) Uani 1 1 d . .
H2A H 0.644225 0.565654 0.250589 0.05 Uiso 1 1 calc R U
C3 C 0.6742(5) 0.7563(15) 0.0725(11) 0.034(3) Uani 1 1 d . .
H3A H 0.670979 0.7652 0.002688 0.041 Uiso 1 1 calc R U
C4 C 0.6975(5) 0.8585(18) 0.1228(11) 0.036(3) Uani 1 1 d . .
H4A H 0.710964 0.93582 0.089053 0.043 Uiso 1 1 calc R U
C5 C 0.7259(9) 0.954(2) 0.2794(15) 0.065(6) Uani 1 1 d . .
H5A H 0.723202 1.045571 0.246418 0.098 Uiso 1 1 calc R U
H5B H 0.758617 0.928471 0.284652 0.098 Uiso 1 1 calc R U
H5C H 0.712367 0.960312 0.34598 0.098 Uiso 1 1 calc R U
C6 C 0.5630(5) 1.1469(14) 0.0681(10) 0.027(3) Uani 1 1 d . .
H6A H 0.535661 1.096655 0.051375 0.033 Uiso 1 1 calc R U
C7 C 0.5953(6) 1.0874(14) 0.1287(10) 0.032(3) Uani 1 1 d . .
H7A H 0.589807 0.99633 0.154528 0.038 Uiso 1 1 calc R U
C8 C 0.6400(6) 1.2810(18) 0.1150(11) 0.040(4) Uani 1 1 d . .
H8A H 0.667719 1.330369 0.130026 0.048 Uiso 1 1 calc R U
C9 C 0.6085(5) 1.3461(15) 0.0561(11) 0.032(3) Uani 1 1 d . .
H9A H 0.613699 1.43845 0.03232 0.039 Uiso 1 1 calc R U
C10 C 0.5356(5) 1.3448(16) -0.0321(11) 0.035(3) Uani 1 1 d . .
H10A H 0.550187 1.423926 -0.066244 0.052 Uiso 1 1 calc R U
H10B H 0.509698 1.378854 0.008229 0.052 Uiso 1 1 calc R U
H10C H 0.52412 1.277453 -0.081137 0.052 Uiso 1 1 calc R U
C11 C 0.5942(5) 0.2290(18) 0.4942(11) 0.034(3) Uani 1 1 d . .
H11A H 0.587324 0.132111 0.501055 0.041 Uiso 1 1 calc R U
C12 C 0.6091(5) 0.2831(15) 0.4030(10) 0.032(3) Uani 1 1 d . .
H12A H 0.613843 0.219839 0.349573 0.038 Uiso 1 1 calc R U
C13 C 0.6107(6) 0.4986(15) 0.4666(11) 0.033(3) Uani 1 1 d . .
H13A H 0.616591 0.595959 0.458956 0.04 Uiso 1 1 calc R U
C14 C 0.5968(6) 0.4530(17) 0.5567(11) 0.037(3) Uani 1 1 d . .
H14A H 0.591855 0.517407 0.609378 0.044 Uiso 1 1 calc R U
C15 C 0.5775(5) 0.2610(16) 0.6681(10) 0.029(3) Uani 1 1 d . .
H15A H 0.558182 0.329866 0.7027 0.043 Uiso 1 1 calc R U
H15B H 0.605637 0.243544 0.706729 0.043 Uiso 1 1 calc R U
H15C H 0.56021 0.173244 0.66048 0.043 Uiso 1 1 calc R U

loop_
_atom_site_aniso_label
_atom_site_aniso_U_11
_atom_site_aniso_U_22
_atom_site_aniso_U_33
_atom_site_aniso_U_23
_atom_site_aniso_U_13
_atom_site_aniso_U_12
Bi1 0.02149(16) 0.0269(3) 0.01956(16) -0.00018(17) -0.00071(15) 0.00063(16)
Bi2 0.02331(17) 0.0246(2) 0.01993(16) 0.00101(18) -0.00053(16) -0.00087(16)
I1 0.0295(4) 0.0265(5) 0.0218(3) -0.0025(3) 0.0034(3) -0.0023(3)
I2 0.0272(3) 0.0268(4) 0.0217(3) 0.0040(3) -0.0026(3) -0.0004(3)
I3 0.0289(3) 0.0260(4) 0.0251(3) -0.0020(3) -0.0005(3) 0.0014(3)
I4 0.0258(3) 0.0412(5) 0.0289(4) 0.0034(4) 0.0055(3) 0.0028(3)
I5 0.0312(4) 0.0414(6) 0.0474(5) -0.0188(5) 0.0002(4) -0.0069(4)
I6 0.0453(5) 0.0502(6) 0.0229(4) 0.0074(4) 0.0007(3) 0.0196(5)
I7 0.0314(4) 0.0326(5) 0.0215(3) -0.0013(3) -0.0027(3) -0.0029(3)
I8 0.0276(4) 0.0295(5) 0.0286(4) 0.0021(3) 0.0027(3) -0.0031(3)
I9 0.0295(4) 0.0298(5) 0.0323(4) 0.0022(4) 0.0029(3) 0.0039(3)
N1 0.048(7) 0.036(8) 0.032(6) 0.007(5) -0.008(5) -0.012(6)
N2 0.035(6) 0.026(7) 0.032(6) 0.007(5) -0.008(4) -0.007(5)
N3 0.041(6) 0.023(6) 0.024(5) -0.001(4) 0.009(4) 0.004(5)
N4 0.044(7) 0.050(9) 0.024(5) -0.005(5) -0.009(5) 0.005(6)
N5 0.030(5) 0.015(5) 0.022(4) 0.006(4) -0.001(4) 0.002(4)
N6 0.032(6) 0.039(7) 0.028(5) 0.004(5) 0.001(4) -0.011(5)
C1 0.058(10) 0.063(12) 0.024(6) 0.018(7) -0.008(6) -0.011(9)
C2 0.034(7) 0.047(10) 0.043(8) 0.021(7) -0.007(6) -0.011(7)
C3 0.045(8) 0.024(8) 0.034(7) 0.003(6) -0.014(6) -0.005(6)
C4 0.027(6) 0.047(10) 0.033(7) 0.003(6) -0.005(5) -0.007(6)
C5 0.093(16) 0.060(13) 0.043(10) 0.000(9) -0.025(10) -0.034(12)
C6 0.031(6) 0.024(8) 0.027(5) -0.002(5) 0.007(5) -0.004(5)
C7 0.050(8) 0.014(7) 0.031(6) 0.005(5) 0.008(6) 0.000(6)
C8 0.044(8) 0.041(10) 0.033(7) 0.002(6) -0.006(6) -0.010(7)
C9 0.042(7) 0.021(7) 0.033(7) 0.001(5) -0.004(6) -0.015(6)
C10 0.039(8) 0.032(8) 0.032(6) -0.004(6) -0.002(6) -0.011(6)
C11 0.038(7) 0.039(9) 0.026(6) 0.000(6) 0.006(5) 0.003(6)
C12 0.040(7) 0.027(8) 0.028(6) -0.003(5) 0.003(5) -0.003(6)
C13 0.049(8) 0.018(7) 0.033(6) 0.001(5) 0.005(6) -0.013(6)
C14 0.045(8) 0.038(9) 0.027(6) -0.004(6) 0.003(6) -0.005(7)
C15 0.027(6) 0.033(8) 0.026(5) -0.002(5) -0.001(4) 0.003(5)

loop_
_atom_type_symbol
_atom_type_description
_atom_type_scat_dispersion_real
_atom_type_scat_dispersion_imag
_atom_type_scat_source
C C 0.003 0.0015 'International Tables Vol C Tables 4.2.6.8 and 6.1.1.4'
H H 0 0 'International Tables Vol C Tables 4.2.6.8 and 6.1.1.4'
N N 0.0058 0.003 'International Tables Vol C Tables 4.2.6.8 and 6.1.1.4'
I I -0.5193 1.6814 'International Tables Vol C Tables 4.2.6.8 and 6.1.1.4'
Bi Bi -3.0941 9.8516 'International Tables Vol C Tables 4.2.6.8 and 6.1.1.4'

loop_
_geom_angle_atom_site_label_1
_geom_angle_atom_site_label_2
_geom_angle_atom_site_label_3
_geom_angle
I4 Bi1 I5 97.43(3)
I4 Bi1 I6 95.69(3)
I5 Bi1 I6 92.57(4)
I4 Bi1 I2 86.68(3)
I5 Bi1 I2 91.51(3)
I6 Bi1 I2 174.98(3)
I4 Bi1 I1 168.10(3)
I5 Bi1 I1 90.58(3)
I6 Bi1 I1 92.72(3)
I2 Bi1 I1 84.32(2)
I4 Bi1 I3 90.57(3)
I5 Bi1 I3 169.93(3)
I6 Bi1 I3 92.71(3)
I2 Bi1 I3 82.83(2)
I1 Bi1 I3 80.61(2)
I7 Bi2 I9 91.78(3)
I7 Bi2 I8 95.68(3)
I9 Bi2 I8 96.00(3)
I7 Bi2 I2 91.77(3)
I9 Bi2 I2 89.34(3)
I8 Bi2 I2 170.68(3)
I7 Bi2 I1 174.31(3)
I9 Bi2 I1 92.80(3)
I8 Bi2 I1 87.20(3)
I2 Bi2 I1 84.90(2)
I7 Bi2 I3 91.97(3)
I9 Bi2 I3 172.12(3)
I8 Bi2 I3 90.52(3)
I2 Bi2 I3 83.62(2)
I1 Bi2 I3 83.08(2)
Bi2 I1 Bi1 79.28(2)
Bi1 I2 Bi2 81.13(2)
Bi2 I3 Bi1 79.05(2)
C1 N1 C4 123.7(14)
C1 N1 C5 116.5(14)
C4 N1 C5 119.9(14)
C3 N2 C2 116.4(13)
C6 N3 C9 119.7(13)
C6 N3 C10 121.8(13)
C9 N3 C10 118.6(12)
C8 N4 C7 115.4(13)
C11 N5 C14 119.0(12)
C11 N5 C15 120.5(12)
C14 N5 C15 120.6(11)
C12 N6 C13 115.3(12)
N1 C1 C2 117.0(14)
N1 C1 H1A 121.5
C2 C1 H1A 121.5
N2 C2 C1 122.1(14)
N2 C2 H2A 119
C1 C2 H2A 119
N2 C3 C4 123.3(14)
N2 C3 H3A 118.4
C4 C3 H3A 118.4
N1 C4 C3 117.3(15)
N1 C4 H4A 121.3
C3 C4 H4A 121.3
N1 C5 H5A 109.5
N1 C5 H5B 109.5
H5A C5 H5B 109.5
N1 C5 H5C 109.5
H5A C5 H5C 109.5
H5B C5 H5C 109.5
N3 C6 C7 119.9(13)
N3 C6 H6A 120.1
C7 C6 H6A 120.1
N4 C7 C6 122.1(13)
N4 C7 H7A 119
C6 C7 H7A 119
N4 C8 C9 124.8(15)
N4 C8 H8A 117.6
C9 C8 H8A 117.6
N3 C9 C8 118.1(14)
N3 C9 H9A 120.9
C8 C9 H9A 120.9
N3 C10 H10A 109.5
N3 C10 H10B 109.5
H10A C10 H10B 109.5
N3 C10 H10C 109.5
H10A C10 H10C 109.5
H10B C10 H10C 109.5
N5 C11 C12 118.9(14)
N5 C11 H11A 120.5
C12 C11 H11A 120.5
N6 C12 C11 123.1(14)
N6 C12 H12A 118.4
C11 C12 H12A 118.4
N6 C13 C14 124.5(13)
N6 C13 H13A 117.8
C14 C13 H13A 117.8
N5 C14 C13 119.0(13)
N5 C14 H14A 120.5
C13 C14 H14A 120.5
N5 C15 H15A 109.5
N5 C15 H15B 109.5
H15A C15 H15B 109.5
N5 C15 H15C 109.5
H15A C15 H15C 109.5
H15B C15 H15C 109.5

loop_
_geom_bond_atom_site_label_1
_geom_bond_atom_site_label_2
_geom_bond_distance
Bi1 I4 2.9076(9)
Bi1 I5 2.9255(11)
Bi1 I6 2.9672(10)
Bi1 I2 3.1931(9)
Bi1 I1 3.3120(9)
Bi1 I3 3.3269(10)
Bi2 I7 2.9443(9)
Bi2 I9 2.9566(10)
Bi2 I8 2.9640(10)
Bi2 I2 3.2325(9)
Bi2 I1 3.2376(9)
Bi2 I3 3.2386(9)
N1 C1 1.31(2)
N1 C4 1.320(19)
N1 C5 1.50(2)
N2 C3 1.326(19)
N2 C2 1.35(2)
N3 C6 1.338(18)
N3 C9 1.342(19)
N3 C10 1.47(2)
N4 C8 1.32(2)
N4 C7 1.35(2)
N5 C11 1.323(18)
N5 C14 1.35(2)
N5 C15 1.456(17)
N6 C12 1.31(2)
N6 C13 1.328(18)
C1 C2 1.39(2)
C1 H1A 0.95
C2 H2A 0.95
C3 C4 1.37(2)
C3 H3A 0.95
C4 H4A 0.95
C5 H5A 0.98
C5 H5B 0.98
C5 H5C 0.98
C6 C7 1.37(2)
C6 H6A 0.95
C7 H7A 0.95
C8 C9 1.36(2)
C8 H8A 0.95
C9 H9A 0.95
C10 H10A 0.98
C10 H10B 0.98
C10 H10C 0.98
C11 C12 1.40(2)
C11 H11A 0.95
C12 H12A 0.95
C13 C14 1.35(2)
C13 H13A 0.95
C14 H14A 0.95
C15 H15A 0.98
C15 H15B 0.98
C15 H15C 0.98

loop_
_geom_hbond_atom_site_label_D
_geom_hbond_atom_site_label_H
_geom_hbond_atom_site_label_A
_geom_hbond_distance_DH
_geom_hbond_distance_HA
_geom_hbond_distance_DA
_geom_hbond_angle_DHA
_geom_hbond_site_symmetry_A
C1 H1A I6 0.95 3 3.923(15) 164.1 2_665
C2 H2A N6 0.95 2.47 3.378(19) 160.7 .
C3 H3A I2 0.95 3.27 3.941(14) 129.7 2_664
C3 H3A I3 0.95 3.18 3.951(14) 139.4 2_664
C4 H4A I6 0.95 3.04 3.950(16) 161 3_565
C5 H5A I4 0.98 3.2 3.91(2) 130.7 3_565
C5 H5B I3 0.98 3.3 4.09(2) 138.7 3_565
C7 H7A I7 0.95 3.27 3.897(15) 125.2 2_664
C7 H7A I9 0.95 3.08 3.599(14) 115.7 1_565
C9 H9A I3 0.95 3.3 4.041(14) 136 2_674
C9 H9A N2 0.95 2.58 3.266(18) 129.6 1_565
C10 H10A I8 0.98 3.32 3.859(16) 116.9 2_674
C10 H10B I8 0.98 3.31 3.978(15) 126.7 1_565
C10 H10C I9 0.98 3.02 3.965(14) 163.2 2_664
C11 H11A I1 0.95 2.98 3.884(17) 159.2 2_655
C13 H13A I1 0.95 3.2 3.857(15) 128.3 2_665
C14 H14A I1 0.95 3.19 3.842(16) 127.5 2_665
C14 H14A I3 0.95 3.18 3.922(15) 135.8 2_665
C15 H15A I8 0.98 3.1 4.048(14) 163.9 2_665
C15 H15B I2 0.98 3.12 3.866(14) 133.6 2_655
C15 H15C I1 0.98 3.27 4.056(15) 138 2_655
